data_1573977
loop_
_publ_author_name
'Janetzki, Jett T.'
'Brown, Dominic S.'
'Daumann, Florian'
'Ismail, I. Haseena'
'Gable, Robert W.'
'Hay, Moya A.'
'Mulder, Roger J.'
'Starikova, Alyona A.'
'Weber, Birgit'
'Giansiracusa, Marcus J.'
'Boskovic, Colette'

_publ_section_title
;
 Thermal- and light-induced valence tautomerism with a concerted spin
 transition in an iron tris(diimine) complex.
;
_journal_issue 14
_journal_name_full 'Chemical science'
_journal_page_first 5857
_journal_page_last 5871
_journal_paper_doi 10.1039/d4sc07798a
_journal_volume 16
_journal_year 2025
_chemical_formula_moiety 'C72 H48 Fe N6, 2(C24 H20 B), 2[C6H14O]'
_chemical_formula_sum 'C132 H116 B2 Fe N6 O2'
_chemical_formula_weight 1895.77
_space_group_crystal_system monoclinic
_space_group_IT_number 15
_space_group_name_Hall '-C 2yc'
_space_group_name_H-M_alt 'C 1 2/c 1'
_atom_sites_solution_hydrogens geom
_atom_sites_solution_primary dual
_audit_creation_date 2023-11-14
_audit_creation_method
;
Olex2 1.3
(compiled 2020.11.12 svn.r5f609507 for OlexSys, GUI svn.r6408)
;
_audit_update_record
;
2024-10-24 deposited with the CCDC.	2025-02-24 downloaded from the CCDC.
;
_cell_angle_alpha 90
_cell_angle_beta 113.83(3)
_cell_angle_gamma 90
_cell_formula_units_Z 4
_cell_length_a 27.440(6)
_cell_length_b 13.470(3)
_cell_length_c 30.390(6)
_cell_measurement_reflns_used 3484
_cell_measurement_temperature 250.0(2)
_cell_measurement_theta_max 23.38
_cell_measurement_theta_min 1.61
_cell_volume 10275(4)
_computing_cell_refinement 'XDS (Kabsch, 2010)'
_computing_data_collection 'AS QEGUI'
_computing_data_reduction 'XDS (Kabsch, 2010)'
_computing_molecular_graphics 'Olex2 1.3 (Dolomanov et al., 2009)'
_computing_publication_material 'Olex2 1.3 (Dolomanov et al., 2009)'
_computing_structure_refinement 'SHELXL 2019/3 (Sheldrick, 2015)'
_computing_structure_solution 'SHELXT 2018/2 (Sheldrick, 2018)'
_diffrn_ambient_temperature 250.0(2)
_diffrn_detector_area_resol_mean 13.3
_diffrn_measured_fraction_theta_full 1.000
_diffrn_measured_fraction_theta_max 0.889
_diffrn_measurement_device_type 'MX1 Beamline Australian Synchrotron'
_diffrn_measurement_method 'Omega Scan'
_diffrn_radiation_monochromator 'Silicon Double Crystal'
_diffrn_radiation_type Synchrotron
_diffrn_radiation_wavelength 0.71075
_diffrn_reflns_av_R_equivalents 0.0300
_diffrn_reflns_av_unetI/netI 0.0134
_diffrn_reflns_Laue_measured_fraction_full 1.000
_diffrn_reflns_Laue_measured_fraction_max 0.889
_diffrn_reflns_limit_h_max 35
_diffrn_reflns_limit_h_min -34
_diffrn_reflns_limit_k_max 18
_diffrn_reflns_limit_k_min -18
_diffrn_reflns_limit_l_max 38
_diffrn_reflns_limit_l_min -41
_diffrn_reflns_number 134435
_diffrn_reflns_point_group_measured_fraction_full 1.000
_diffrn_reflns_point_group_measured_fraction_max 0.889
_diffrn_reflns_theta_full 25.243
_diffrn_reflns_theta_max 29.340
_diffrn_reflns_theta_min 1.465
_diffrn_source 'MX1 Beamline Australian Synchrotron'
_exptl_absorpt_coefficient_mu 0.205
_exptl_absorpt_correction_T_max 0.7459
_exptl_absorpt_correction_T_min 0.6477
_exptl_absorpt_correction_type multi-scan
_exptl_absorpt_process_details 'XDS (Kabsch, 2010)'
_exptl_crystal_colour 'clear dark green'
_exptl_crystal_colour_lustre clear
_exptl_crystal_colour_modifier dark
_exptl_crystal_colour_primary green
_exptl_crystal_density_diffrn 1.225
_exptl_crystal_description needle
_exptl_crystal_F_000 4008
_exptl_crystal_size_max 0.417
_exptl_crystal_size_mid 0.114
_exptl_crystal_size_min 0.088
_refine_diff_density_max 0.303
_refine_diff_density_min -0.370
_refine_diff_density_rms 0.040
_refine_ls_extinction_coef 0.00105(9)
_refine_ls_extinction_expression Fc^*^=kFc[1+0.001xFc^2^\l^3^/sin(2\q)]^-1/4^
_refine_ls_extinction_method 'SHELXL-2019/2 (Sheldrick 2019)'
_refine_ls_goodness_of_fit_ref 1.077
_refine_ls_hydrogen_treatment constr
_refine_ls_matrix_type full
_refine_ls_number_parameters 584
_refine_ls_number_reflns 12544
_refine_ls_number_restraints 0
_refine_ls_restrained_S_all 1.077
_refine_ls_R_factor_all 0.0454
_refine_ls_R_factor_gt 0.0405
_refine_ls_shift/su_max 0.001
_refine_ls_shift/su_mean 0.000
_refine_ls_structure_factor_coef Fsqd
_refine_ls_weighting_details 'w=1/[\s^2^(Fo^2^)+(0.0646P)^2^+2.8475P] where P=(Fo^2^+2Fc^2^)/3'
_refine_ls_weighting_scheme calc
_refine_ls_wR_factor_gt 0.1163
_refine_ls_wR_factor_ref 0.1222
_reflns_Friedel_coverage 0.000
_reflns_number_gt 11099
_reflns_number_total 12544
_reflns_threshold_expression 'I > 2\s(I)'
_cod_data_source_file d4sc07798a3.cif
_cod_data_source_block jj3-037-mecn-ipr2o-250k
_cod_depositor_comments 'Adding full bibliography for 1573969--1573979.cif.'
_cod_database_code 1573977
_shelx_shelxl_version_number 2019/3
_shelx_space_group_comment
;
The symmetry employed for this shelxl refinement is uniquely defined
by the following loop, which should always be used as a source of
symmetry information in preference to the above space-group names.
They are only intended as comments.
;
_shelx_estimated_absorpt_t_max 0.982
_shelx_estimated_absorpt_t_min 0.919
_exptl_absorpt_special_details
;
XDS does not report the values of _exptl_absorpt_correction_T_min and
_exptl_absorpt_correction_T_max.  Even though the data was processed by XDS
the values of the absorption corrections reported by SADABS are reported.
;
_diffrn_measurement_detector_type 'Dectris Eiger2 9M'
_olex2_refinement_description
;
1. Others
 Fixed Sof: Fe1(0.5) C30(0.5) C31(0.5)
 Fixed U12: Fe1(0) C30(0) C31(0)
 Fixed U23: Fe1(0) C30(0) C31(0)
 Fixed Uiso: H4(0.07) H5(0.077) H6(0.077) H8(0.077) H9(0.077) H10(0.067)
 H14(0.073) H15(0.1) H16(0.11) H17(0.101) H18(0.078) H20(0.064) H21(0.08)
 H22(0.086) H23(0.081) H24(0.068) H27(0.074) H28(0.09) H29(0.096) H33(0.063)
 H34(0.076) H35(0.083) H36(0.079) H37(0.064) H39(0.073) H40(0.083) H41(0.085)
 H42(0.086) H43(0.076) H45(0.086) H46(0.11) H47(0.115) H48(0.111) H49(0.09)
 H51(0.072) H52(0.078) H53(0.079) H54(0.078) H55(0.07) H57(0.083) H58(0.098)
 H59(0.094) H60(0.082) H61(0.069)
 Fixed X: Fe1(0.5) H4(0.70001) H5(0.751361) H6(0.713273) H8(0.624676)
 H9(0.53379) H10(0.485129) H14(0.441112) H15(0.368066) H16(0.327146)
 H17(0.356489) H18(0.430526) H20(0.600542) H21(0.67363) H22(0.738021)
 H23(0.72986) H24(0.656218) H27(0.518888) H28(0.516411) H29(0.506314) C30(0.5)
 C31(0.5) H33(0.601643) H34(0.621183) H35(0.557601) H36(0.473767) H37(0.452928)
 H39(0.950303) H40(1.042241) H41(1.090392) H42(1.045165) H43(0.953283)
 H45(0.794267) H46(0.758463) H47(0.790654) H48(0.857466) H49(0.892604)
 H51(0.901604) H52(0.85709) H53(0.772786) H54(0.73406) H55(0.778864)
 H57(0.881184) H58(0.873446) H59(0.85139) H60(0.83985) H61(0.849046)
 Fixed Y: H4(0.773354) H5(0.870032) H6(0.979467) H8(1.060446) H9(1.073252)
 H10(0.978276) H14(0.9566) H15(1.044214) H16(0.994896) H17(0.854931)
 H18(0.767757) H20(0.529665) H21(0.438542) H22(0.513319) H23(0.677812)
 H24(0.769999) H27(0.387326) H28(0.213325) H29(0.1215) H33(0.542696)
 H34(0.540286) H35(0.589069) H36(0.638129) H37(0.638901) H39(0.629527)
 H40(0.630134) H41(0.735979) H42(0.840763) H43(0.838746) H45(0.876728)
 H46(0.921017) H47(0.851802) H48(0.734135) H49(0.688547) H51(0.544039)
 H52(0.395554) H53(0.389721) H54(0.536301) H55(0.684582) H57(0.945458)
 H58(1.060658) H59(1.012554) H60(0.844901) H61(0.728621)
 Fixed Z: Fe1(0.25) H4(0.374431) H5(0.441391) H6(0.475666) H8(0.473818)
 H9(0.435134) H10(0.366734) H14(0.240502) H15(0.24131) H16(0.290227)
 H17(0.337548) H18(0.339014) H20(0.320443) H21(0.322843) H22(0.302891)
 H23(0.280041) H24(0.276134) H27(0.152318) H28(0.150009) H29(0.209094)
 C30(0.25) C31(0.25) H33(0.206576) H34(0.138701) H35(0.064728) H36(0.057201)
 H37(0.124309) H39(0.506197) H40(0.541885) H41(0.514197) H42(0.450048)
 H43(0.413727) H45(0.379239) H46(0.299021) H47(0.246236) H48(0.274354)
 H49(0.354118) H51(0.424762) H52(0.415269) H53(0.416141) H54(0.42653)
 H55(0.436659) H57(0.440397) H58(0.492615) H59(0.555382) H60(0.566135)
 H61(0.514493)
;
_smtbx_masks_void_probe_radius 1.2
_smtbx_masks_void_truncation_radius 1.2
_olex2_submission_special_instructions 'No special instructions were received'

loop_
_space_group_symop_operation_xyz
'x, y, z'
'-x, y, -z+1/2'
'x+1/2, y+1/2, z'
'-x+1/2, y+1/2, -z+1/2'
'-x, -y, -z'
'x, -y, z-1/2'
'-x+1/2, -y+1/2, -z'
'x+1/2, -y+1/2, z-1/2'

loop_
_atom_site_label
_atom_site_type_symbol
_atom_site_fract_x
_atom_site_fract_y
_atom_site_fract_z
_atom_site_U_iso_or_equiv
_atom_site_adp_type
_atom_site_occupancy
_atom_site_site_symmetry_order
_atom_site_calc_flag
_atom_site_refinement_flags_posn
_atom_site_refinement_flags_adp
_atom_site_refinement_flags_occupancy
_atom_site_disorder_assembly
_atom_site_disorder_group
Fe1 Fe 0.500000 0.70076(2) 0.250000 0.04005(7) Uani 1 2 d S T P . .
N1 N 0.49053(4) 0.80552(7) 0.29239(4) 0.0438(2) Uani 1 1 d . . . . .
N2 N 0.57630(4) 0.71433(7) 0.29718(3) 0.0434(2) Uani 1 1 d . . . . .
N3 N 0.51213(3) 0.58835(7) 0.21283(3) 0.04177(19) Uani 1 1 d . . . . .
C1 C 0.53472(5) 0.83489(8) 0.32595(4) 0.0446(2) Uani 1 1 d . . . . .
C2 C 0.58379(4) 0.78528(8) 0.32796(4) 0.0445(2) Uani 1 1 d . . . . .
C3 C 0.62894(5) 0.83024(9) 0.36786(4) 0.0490(2) Uani 1 1 d . . . . .
C4 C 0.68355(5) 0.81877(11) 0.38757(5) 0.0581(3) Uani 1 1 d . . . . .
H4 H 0.700010 0.773354 0.374431 0.070 Uiso 1 1 calc R U . . .
C5 C 0.71410(6) 0.87693(12) 0.42800(5) 0.0645(3) Uani 1 1 d . . . . .
H5 H 0.751361 0.870032 0.441391 0.077 Uiso 1 1 calc R U . . .
C6 C 0.69144(6) 0.94308(11) 0.44843(5) 0.0642(3) Uani 1 1 d . . . . .
H6 H 0.713273 0.979467 0.475666 0.077 Uiso 1 1 calc R U . . .
C7 C 0.63564(6) 0.95731(10) 0.42908(5) 0.0566(3) Uani 1 1 d . . . . .
C8 C 0.60650(6) 1.02187(11) 0.44624(5) 0.0638(3) Uani 1 1 d . . . . .
H8 H 0.624676 1.060446 0.473818 0.077 Uiso 1 1 calc R U . . .
C9 C 0.55193(6) 1.02898(11) 0.42311(5) 0.0639(3) Uani 1 1 d . . . . .
H9 H 0.533790 1.073252 0.435134 0.077 Uiso 1 1 calc R U . . .
C10 C 0.52237(6) 0.97218(10) 0.38207(5) 0.0557(3) Uani 1 1 d . . . . .
H10 H 0.485129 0.978276 0.366734 0.067 Uiso 1 1 calc R U . . .
C11 C 0.54958(5) 0.90725(9) 0.36495(4) 0.0490(2) Uani 1 1 d . . . . .
C12 C 0.60573(5) 0.90029(9) 0.38851(4) 0.0501(3) Uani 1 1 d . . . . .
C13 C 0.44288(5) 0.85485(9) 0.29004(5) 0.0498(3) Uani 1 1 d . . . . .
C14 C 0.42446(6) 0.93628(10) 0.26063(5) 0.0612(3) Uani 1 1 d . . . . .
H14 H 0.441112 0.956600 0.240502 0.073 Uiso 1 1 calc R U . . .
C15 C 0.38076(7) 0.98818(14) 0.26110(7) 0.0837(5) Uani 1 1 d . . . . .
H15 H 0.368066 1.044214 0.241310 0.100 Uiso 1 1 calc R U . . .
C16 C 0.35628(7) 0.95874(16) 0.28985(8) 0.0916(6) Uani 1 1 d . . . . .
H16 H 0.327146 0.994896 0.290227 0.110 Uiso 1 1 calc R U . . .
C17 C 0.37412(7) 0.87612(15) 0.31836(8) 0.0843(5) Uani 1 1 d . . . . .
H17 H 0.356489 0.854931 0.337548 0.101 Uiso 1 1 calc R U . . .
C18 C 0.41797(6) 0.82364(12) 0.31908(6) 0.0647(3) Uani 1 1 d . . . . .
H18 H 0.430526 0.767757 0.339014 0.078 Uiso 1 1 calc R U . . .
C19 C 0.62162(4) 0.65855(9) 0.29830(4) 0.0465(2) Uani 1 1 d . . . . .
C20 C 0.62657(5) 0.55975(10) 0.31214(5) 0.0536(3) Uani 1 1 d . . . . .
H20 H 0.600542 0.529665 0.320443 0.064 Uiso 1 1 calc R U . . .
C21 C 0.67013(6) 0.50569(11) 0.31365(6) 0.0664(4) Uani 1 1 d . . . . .
H21 H 0.673630 0.438542 0.322843 0.080 Uiso 1 1 calc R U . . .
C22 C 0.70843(6) 0.55022(13) 0.30167(6) 0.0719(4) Uani 1 1 d . . . . .
H22 H 0.738021 0.513319 0.302891 0.086 Uiso 1 1 calc R U . . .
C23 C 0.70353(6) 0.64796(13) 0.28801(6) 0.0679(4) Uani 1 1 d . . . . .
H23 H 0.729860 0.677812 0.280041 0.081 Uiso 1 1 calc R U . . .
C24 C 0.65983(5) 0.70319(10) 0.28588(5) 0.0571(3) Uani 1 1 d . . . . .
H24 H 0.656218 0.769999 0.276134 0.068 Uiso 1 1 calc R U . . .
C25 C 0.50611(4) 0.50194(8) 0.22845(4) 0.0433(2) Uani 1 1 d . . . . .
C26 C 0.50786(5) 0.39866(9) 0.21430(4) 0.0500(3) Uani 1 1 d . . . . .
C27 C 0.51401(6) 0.35104(10) 0.17665(5) 0.0613(3) Uani 1 1 d . . . . .
H27 H 0.518888 0.387326 0.152318 0.074 Uiso 1 1 calc R U . . .
C28 C 0.51276(8) 0.24646(11) 0.17573(7) 0.0752(4) Uani 1 1 d . . . . .
H28 H 0.516411 0.213325 0.150009 0.090 Uiso 1 1 calc R U . . .
C29 C 0.50640(8) 0.19116(11) 0.21097(7) 0.0796(5) Uani 1 1 d . . . . .
H29 H 0.506314 0.121500 0.209094 0.096 Uiso 1 1 calc R U . . .
C30 C 0.500000 0.23731(15) 0.250000 0.0676(5) Uani 1 2 d S T P . .
C31 C 0.500000 0.34155(13) 0.250000 0.0538(4) Uani 1 2 d S T P . .
C32 C 0.52528(5) 0.59088(8) 0.17159(4) 0.0443(2) Uani 1 1 d . . . . .
C33 C 0.57575(5) 0.56158(10) 0.17641(5) 0.0523(3) Uani 1 1 d . . . . .
H33 H 0.601643 0.542696 0.206576 0.063 Uiso 1 1 calc R U . . .
C34 C 0.58733(6) 0.56062(12) 0.13602(5) 0.0635(3) Uani 1 1 d . . . . .
H34 H 0.621183 0.540286 0.138701 0.076 Uiso 1 1 calc R U . . .
C35 C 0.54935(7) 0.58941(12) 0.09189(5) 0.0691(4) Uani 1 1 d . . . . .
H35 H 0.557601 0.589069 0.064728 0.083 Uiso 1 1 calc R U . . .
C36 C 0.49942(7) 0.61864(12) 0.08737(5) 0.0660(4) Uani 1 1 d . . . . .
H36 H 0.473767 0.638129 0.057201 0.079 Uiso 1 1 calc R U . . .
C37 C 0.48700(5) 0.61933(10) 0.12727(4) 0.0534(3) Uani 1 1 d . . . . .
H37 H 0.452928 0.638901 0.124309 0.064 Uiso 1 1 calc R U . . .
C38 C 0.94002(5) 0.73339(10) 0.45505(5) 0.0534(3) Uani 1 1 d . . . . .
C39 C 0.96899(6) 0.67247(11) 0.49414(5) 0.0612(3) Uani 1 1 d . . . . .
H39 H 0.950303 0.629527 0.506197 0.073 Uiso 1 1 calc R U . . .
C40 C 1.02431(6) 0.67286(13) 0.51588(6) 0.0691(4) Uani 1 1 d . . . . .
H40 H 1.042241 0.630134 0.541885 0.083 Uiso 1 1 calc R U . . .
C41 C 1.05296(6) 0.73550(13) 0.49953(6) 0.0711(4) Uani 1 1 d . . . . .
H41 H 1.090392 0.735979 0.514197 0.085 Uiso 1 1 calc R U . . .
C42 C 1.02608(6) 0.79733(13) 0.46146(6) 0.0717(4) Uani 1 1 d . . . . .
H42 H 1.045165 0.840763 0.450048 0.086 Uiso 1 1 calc R U . . .
C43 C 0.97077(6) 0.79587(11) 0.43978(6) 0.0637(3) Uani 1 1 d . . . . .
H43 H 0.953283 0.838746 0.413727 0.076 Uiso 1 1 calc R U . . .
C44 C 0.84936(5) 0.77893(11) 0.37729(5) 0.0583(3) Uani 1 1 d . . . . .
C45 C 0.80794(6) 0.84754(12) 0.35850(6) 0.0717(4) Uani 1 1 d . . . . .
H45 H 0.794267 0.876728 0.379239 0.086 Uiso 1 1 calc R U . . .
C46 C 0.78621(8) 0.87422(15) 0.31024(8) 0.0913(6) Uani 1 1 d . . . . .
H46 H 0.758463 0.921017 0.299021 0.110 Uiso 1 1 calc R U . . .
C47 C 0.80492(9) 0.83284(18) 0.27878(7) 0.0956(6) Uani 1 1 d . . . . .
H47 H 0.790654 0.851802 0.246236 0.115 Uiso 1 1 calc R U . . .
C48 C 0.84453(9) 0.76378(19) 0.29552(7) 0.0926(6) Uani 1 1 d . . . . .
H48 H 0.857466 0.734135 0.274354 0.111 Uiso 1 1 calc R U . . .
C49 C 0.86577(7) 0.73720(15) 0.34366(6) 0.0751(4) Uani 1 1 d . . . . .
H49 H 0.892604 0.688547 0.354118 0.090 Uiso 1 1 calc R U . . .
C50 C 0.84618(5) 0.63364(10) 0.43193(4) 0.0522(3) Uani 1 1 d . . . . .
C51 C 0.86760(6) 0.54377(11) 0.42532(5) 0.0599(3) Uani 1 1 d . . . . .
H51 H 0.901604 0.544039 0.424762 0.072 Uiso 1 1 calc R U . . .
C52 C 0.84097(6) 0.45422(11) 0.41954(5) 0.0648(3) Uani 1 1 d . . . . .
H52 H 0.857090 0.395554 0.415269 0.078 Uiso 1 1 calc R U . . .
C53 C 0.79095(6) 0.45043(12) 0.42002(5) 0.0657(3) Uani 1 1 d . . . . .
H53 H 0.772786 0.389721 0.416141 0.079 Uiso 1 1 calc R U . . .
C54 C 0.76820(6) 0.53740(12) 0.42629(6) 0.0653(3) Uani 1 1 d . . . . .
H54 H 0.734060 0.536301 0.426530 0.078 Uiso 1 1 calc R U . . .
C55 C 0.79527(5) 0.62641(11) 0.43223(5) 0.0582(3) Uani 1 1 d . . . . .
H55 H 0.778864 0.684582 0.436659 0.070 Uiso 1 1 calc R U . . .
C56 C 0.86491(5) 0.82176(10) 0.46988(5) 0.0538(3) Uani 1 1 d . . . . .
C57 C 0.87251(7) 0.92361(11) 0.46572(6) 0.0693(4) Uani 1 1 d . . . . .
H57 H 0.881184 0.945458 0.440397 0.083 Uiso 1 1 calc R U . . .
C58 C 0.86787(8) 0.99318(13) 0.49698(7) 0.0814(5) Uani 1 1 d . . . . .
H58 H 0.873446 1.060658 0.492615 0.098 Uiso 1 1 calc R U . . .
C59 C 0.85522(7) 0.96501(13) 0.53436(7) 0.0780(4) Uani 1 1 d . . . . .
H59 H 0.851390 1.012554 0.555382 0.094 Uiso 1 1 calc R U . . .
C60 C 0.84822(6) 0.86571(12) 0.54049(6) 0.0684(4) Uani 1 1 d . . . . .
H60 H 0.839850 0.844901 0.566135 0.082 Uiso 1 1 calc R U . . .
C61 C 0.85344(5) 0.79610(10) 0.50910(5) 0.0579(3) Uani 1 1 d . . . . .
H61 H 0.849046 0.728621 0.514493 0.069 Uiso 1 1 calc R U . . .
B1 B 0.87474(6) 0.74143(11) 0.43362(5) 0.0527(3) Uani 1 1 d . . . . .

loop_
_atom_site_aniso_label
_atom_site_aniso_U_11
_atom_site_aniso_U_22
_atom_site_aniso_U_33
_atom_site_aniso_U_23
_atom_site_aniso_U_13
_atom_site_aniso_U_12
Fe1 0.04120(12) 0.03973(12) 0.04288(12) 0.000 0.02079(9) 0.000
N1 0.0448(5) 0.0421(5) 0.0492(5) -0.0012(4) 0.0238(4) -0.0004(4)
N2 0.0435(5) 0.0429(5) 0.0471(5) 0.0007(4) 0.0216(4) 0.0004(4)
N3 0.0418(4) 0.0446(5) 0.0418(4) 0.0007(4) 0.0198(4) 0.0010(4)
C1 0.0486(6) 0.0408(5) 0.0480(6) 0.0000(4) 0.0233(5) -0.0010(4)
C2 0.0450(5) 0.0432(5) 0.0471(6) 0.0010(4) 0.0205(5) -0.0019(4)
C3 0.0491(6) 0.0469(6) 0.0498(6) -0.0002(5) 0.0189(5) -0.0036(5)
C4 0.0500(6) 0.0611(7) 0.0600(7) -0.0008(6) 0.0189(6) -0.0019(5)
C5 0.0522(7) 0.0713(9) 0.0610(8) -0.0010(7) 0.0136(6) -0.0073(6)
C6 0.0649(8) 0.0654(8) 0.0536(7) -0.0050(6) 0.0148(6) -0.0143(6)
C7 0.0654(7) 0.0524(7) 0.0502(6) -0.0035(5) 0.0216(6) -0.0102(6)
C8 0.0800(9) 0.0582(8) 0.0548(7) -0.0136(6) 0.0288(7) -0.0129(7)
C9 0.0797(9) 0.0558(7) 0.0642(8) -0.0131(6) 0.0372(7) -0.0041(6)
C10 0.0632(7) 0.0503(6) 0.0589(7) -0.0067(5) 0.0302(6) -0.0015(5)
C11 0.0557(6) 0.0434(6) 0.0507(6) -0.0029(5) 0.0243(5) -0.0036(5)
C12 0.0561(6) 0.0454(6) 0.0496(6) -0.0006(5) 0.0224(5) -0.0054(5)
C13 0.0463(6) 0.0479(6) 0.0589(7) -0.0119(5) 0.0249(5) -0.0021(5)
C14 0.0604(7) 0.0554(7) 0.0683(8) -0.0042(6) 0.0266(6) 0.0083(6)
C15 0.0741(10) 0.0745(10) 0.0973(12) -0.0062(9) 0.0291(9) 0.0261(8)
C16 0.0642(9) 0.0947(13) 0.1222(16) -0.0280(12) 0.0441(10) 0.0157(9)
C17 0.0728(10) 0.0898(12) 0.1142(14) -0.0314(11) 0.0626(10) -0.0103(9)
C18 0.0665(8) 0.0623(8) 0.0813(9) -0.0117(7) 0.0464(7) -0.0050(6)
C19 0.0425(5) 0.0507(6) 0.0468(6) -0.0031(5) 0.0186(4) 0.0021(4)
C20 0.0485(6) 0.0520(6) 0.0587(7) -0.0007(5) 0.0200(5) 0.0024(5)
C21 0.0602(8) 0.0561(7) 0.0786(9) -0.0025(7) 0.0234(7) 0.0116(6)
C22 0.0544(7) 0.0774(10) 0.0873(10) -0.0114(8) 0.0322(7) 0.0126(7)
C23 0.0536(7) 0.0832(10) 0.0773(9) -0.0045(8) 0.0373(7) 0.0014(7)
C24 0.0526(7) 0.0611(8) 0.0631(8) 0.0015(6) 0.0292(6) 0.0006(5)
C25 0.0449(5) 0.0448(5) 0.0432(5) -0.0004(4) 0.0209(4) 0.0002(4)
C26 0.0557(6) 0.0459(6) 0.0553(6) -0.0028(5) 0.0296(5) 0.0000(5)
C27 0.0768(9) 0.0533(7) 0.0677(8) -0.0099(6) 0.0435(7) -0.0046(6)
C28 0.1029(12) 0.0547(8) 0.0898(11) -0.0175(7) 0.0616(10) -0.0051(8)
C29 0.1128(14) 0.0447(7) 0.1047(13) -0.0090(7) 0.0683(12) -0.0019(7)
C30 0.0876(14) 0.0437(9) 0.0869(14) 0.000 0.0511(12) 0.000
C31 0.0618(10) 0.0455(9) 0.0628(10) 0.000 0.0340(8) 0.000
C32 0.0509(6) 0.0436(5) 0.0437(5) -0.0005(4) 0.0246(5) -0.0004(4)
C33 0.0528(6) 0.0574(7) 0.0521(6) 0.0017(5) 0.0268(5) 0.0035(5)
C34 0.0676(8) 0.0696(8) 0.0696(8) 0.0006(7) 0.0445(7) 0.0047(7)
C35 0.0922(11) 0.0745(9) 0.0586(8) 0.0054(7) 0.0490(8) 0.0078(8)
C36 0.0835(10) 0.0706(9) 0.0465(6) 0.0071(6) 0.0290(7) 0.0111(7)
C37 0.0581(7) 0.0567(7) 0.0472(6) 0.0024(5) 0.0231(5) 0.0063(5)
C38 0.0506(6) 0.0562(7) 0.0565(7) -0.0024(5) 0.0248(5) -0.0012(5)
C39 0.0550(7) 0.0635(8) 0.0650(8) 0.0023(6) 0.0241(6) 0.0004(6)
C40 0.0566(8) 0.0740(9) 0.0685(9) -0.0051(7) 0.0166(7) 0.0064(7)
C41 0.0485(7) 0.0823(10) 0.0788(10) -0.0241(8) 0.0221(7) -0.0041(7)
C42 0.0580(8) 0.0812(10) 0.0827(10) -0.0114(8) 0.0356(8) -0.0157(7)
C43 0.0560(7) 0.0694(9) 0.0694(9) 0.0018(7) 0.0292(7) -0.0065(6)
C44 0.0517(6) 0.0600(7) 0.0628(8) 0.0065(6) 0.0228(6) -0.0054(6)
C45 0.0620(8) 0.0704(9) 0.0777(10) 0.0138(8) 0.0231(7) 0.0023(7)
C46 0.0803(11) 0.0830(12) 0.0908(13) 0.0298(10) 0.0139(10) 0.0037(9)
C47 0.1026(14) 0.1041(15) 0.0687(10) 0.0272(10) 0.0228(10) -0.0112(12)
C48 0.0956(13) 0.1213(16) 0.0640(10) 0.0089(10) 0.0354(9) -0.0034(12)
C49 0.0746(9) 0.0898(11) 0.0630(8) 0.0080(8) 0.0300(7) 0.0062(8)
C50 0.0495(6) 0.0556(7) 0.0514(6) 0.0016(5) 0.0203(5) -0.0018(5)
C51 0.0560(7) 0.0602(7) 0.0677(8) -0.0034(6) 0.0292(6) -0.0014(6)
C52 0.0698(8) 0.0572(7) 0.0666(8) -0.0075(6) 0.0267(7) -0.0022(6)
C53 0.0686(8) 0.0624(8) 0.0639(8) -0.0071(6) 0.0244(7) -0.0167(7)
C54 0.0539(7) 0.0735(9) 0.0696(8) -0.0083(7) 0.0260(6) -0.0131(6)
C55 0.0493(6) 0.0599(7) 0.0650(8) -0.0025(6) 0.0227(6) -0.0013(5)
C56 0.0449(6) 0.0543(7) 0.0630(7) 0.0018(6) 0.0226(5) -0.0030(5)
C57 0.0769(9) 0.0580(8) 0.0826(10) -0.0011(7) 0.0421(8) -0.0116(7)
C58 0.0933(12) 0.0553(8) 0.1049(13) -0.0079(8) 0.0496(11) -0.0127(8)
C59 0.0816(10) 0.0684(9) 0.0912(12) -0.0188(8) 0.0425(9) -0.0054(8)
C60 0.0706(9) 0.0717(9) 0.0700(9) -0.0050(7) 0.0357(7) -0.0016(7)
C61 0.0557(7) 0.0561(7) 0.0634(8) 0.0018(6) 0.0257(6) -0.0011(5)
B1 0.0484(7) 0.0547(8) 0.0581(8) 0.0044(6) 0.0247(6) -0.0005(6)

loop_
_atom_type_symbol
_atom_type_description
_atom_type_scat_dispersion_real
_atom_type_scat_dispersion_imag
_atom_type_scat_source
C C 0.0033 0.0016 'International Tables Vol C Tables 4.2.6.8 and 6.1.1.4'
H H 0.0000 0.0000 'International Tables Vol C Tables 4.2.6.8 and 6.1.1.4'
B B 0.0013 0.0007 'International Tables Vol C Tables 4.2.6.8 and 6.1.1.4'
Fe Fe 0.3463 0.8444 'International Tables Vol C Tables 4.2.6.8 and 6.1.1.4'
N N 0.0061 0.0033 'International Tables Vol C Tables 4.2.6.8 and 6.1.1.4'
O O 0.0106 0.0060 'International Tables Vol C Tables 4.2.6.8 and 6.1.1.4'

loop_
_geom_angle_atom_site_label_1
_geom_angle_atom_site_label_2
_geom_angle_atom_site_label_3
_geom_angle
_geom_angle_site_symmetry_1
_geom_angle_site_symmetry_3
_geom_angle_publ_flag
N1 Fe1 N1 90.09(6) 2_655 . ?
N1 Fe1 N2 91.51(4) . 2_655 ?
N1 Fe1 N2 81.10(4) . . ?
N1 Fe1 N2 81.10(4) 2_655 2_655 ?
N1 Fe1 N2 91.51(4) 2_655 . ?
N2 Fe1 N2 169.58(5) . 2_655 ?
N3 Fe1 N1 94.36(4) 2_655 . ?
N3 Fe1 N1 94.37(4) . 2_655 ?
N3 Fe1 N1 174.88(4) . . ?
N3 Fe1 N1 174.88(4) 2_655 2_655 ?
N3 Fe1 N2 96.25(4) . . ?
N3 Fe1 N2 91.67(4) 2_655 . ?
N3 Fe1 N2 96.24(4) 2_655 2_655 ?
N3 Fe1 N2 91.67(4) . 2_655 ?
N3 Fe1 N3 81.30(5) . 2_655 ?
C1 N1 Fe1 113.61(8) . . ?
C1 N1 C13 116.17(10) . . ?
C13 N1 Fe1 130.17(8) . . ?
C2 N2 Fe1 113.44(8) . . ?
C2 N2 C19 118.97(10) . . ?
C19 N2 Fe1 127.52(8) . . ?
C25 N3 Fe1 113.58(7) . . ?
C25 N3 C32 117.11(9) . . ?
C32 N3 Fe1 129.29(7) . . ?
N1 C1 C2 116.23(10) . . ?
N1 C1 C11 135.32(11) . . ?
C11 C1 C2 108.44(10) . . ?
N2 C2 C1 115.26(10) . . ?
N2 C2 C3 137.35(11) . . ?
C3 C2 C1 107.31(10) . . ?
C4 C3 C2 135.92(12) . . ?
C4 C3 C12 119.03(12) . . ?
C12 C3 C2 105.05(10) . . ?
C3 C4 H4 120.8 . . ?
C3 C4 C5 118.34(14) . . ?
C5 C4 H4 120.8 . . ?
C4 C5 H5 118.8 . . ?
C6 C5 C4 122.44(13) . . ?
C6 C5 H5 118.8 . . ?
C5 C6 H6 119.6 . . ?
C5 C6 C7 120.86(13) . . ?
C7 C6 H6 119.6 . . ?
C6 C7 C8 127.44(13) . . ?
C12 C7 C6 116.24(13) . . ?
C12 C7 C8 116.31(13) . . ?
C7 C8 H8 119.5 . . ?
C9 C8 C7 120.97(13) . . ?
C9 C8 H8 119.5 . . ?
C8 C9 H9 118.9 . . ?
C8 C9 C10 122.20(13) . . ?
C10 C9 H9 118.9 . . ?
C9 C10 H10 120.9 . . ?
C11 C10 C9 118.20(13) . . ?
C11 C10 H10 120.9 . . ?
C10 C11 C1 135.45(12) . . ?
C10 C11 C12 119.68(12) . . ?
C12 C11 C1 104.86(10) . . ?
C7 C12 C3 123.06(12) . . ?
C7 C12 C11 122.63(12) . . ?
C11 C12 C3 114.31(11) . . ?
C14 C13 N1 119.15(11) . . ?
C14 C13 C18 120.71(12) . . ?
C18 C13 N1 120.04(12) . . ?
C13 C14 H14 120.5 . . ?
C13 C14 C15 119.02(15) . . ?
C15 C14 H14 120.5 . . ?
C14 C15 H15 119.6 . . ?
C16 C15 C14 120.77(18) . . ?
C16 C15 H15 119.6 . . ?
C15 C16 H16 120.0 . . ?
C15 C16 C17 119.95(15) . . ?
C17 C16 H16 120.0 . . ?
C16 C17 H17 119.7 . . ?
C16 C17 C18 120.57(17) . . ?
C18 C17 H17 119.7 . . ?
C13 C18 C17 118.96(16) . . ?
C13 C18 H18 120.5 . . ?
C17 C18 H18 120.5 . . ?
C20 C19 N2 119.05(11) . . ?
C20 C19 C24 120.46(11) . . ?
C24 C19 N2 120.49(11) . . ?
C19 C20 H20 120.2 . . ?
C21 C20 C19 119.51(13) . . ?
C21 C20 H20 120.2 . . ?
C20 C21 H21 119.9 . . ?
C22 C21 C20 120.11(14) . . ?
C22 C21 H21 119.9 . . ?
C21 C22 H22 119.8 . . ?
C23 C22 C21 120.36(13) . . ?
C23 C22 H22 119.8 . . ?
C22 C23 H23 119.8 . . ?
C22 C23 C24 120.34(14) . . ?
C24 C23 H23 119.8 . . ?
C19 C24 C23 119.21(13) . . ?
C19 C24 H24 120.4 . . ?
C23 C24 H24 120.4 . . ?
N3 C25 C25 115.72(6) . 2_655 ?
N3 C25 C26 136.41(10) . . ?
C26 C25 C25 107.87(6) . 2_655 ?
C27 C26 C25 135.67(12) . . ?
C27 C26 C31 119.35(12) . . ?
C31 C26 C25 104.96(11) . . ?
C26 C27 H27 121.0 . . ?
C26 C27 C28 118.09(13) . . ?
C28 C27 H27 121.0 . . ?
C27 C28 H28 118.8 . . ?
C29 C28 C27 122.48(14) . . ?
C29 C28 H28 118.8 . . ?
C28 C29 H29 119.5 . . ?
C28 C29 C30 120.99(14) . . ?
C30 C29 H29 119.5 . . ?
C29 C30 C29 127.7(2) . 2_655 ?
C31 C30 C29 116.13(10) . . ?
C31 C30 C29 116.13(10) . 2_655 ?
C26 C31 C26 114.17(16) 2_655 . ?
C30 C31 C26 122.91(8) . 2_655 ?
C30 C31 C26 122.91(8) . . ?
C33 C32 N3 119.46(10) . . ?
C37 C32 N3 119.67(10) . . ?
C37 C32 C33 120.84(11) . . ?
C32 C33 H33 120.5 . . ?
C34 C33 C32 118.97(12) . . ?
C34 C33 H33 120.5 . . ?
C33 C34 H34 119.9 . . ?
C35 C34 C33 120.29(13) . . ?
C35 C34 H34 119.9 . . ?
C34 C35 H35 119.8 . . ?
C36 C35 C34 120.46(12) . . ?
C36 C35 H35 119.8 . . ?
C35 C36 H36 120.0 . . ?
C35 C36 C37 120.06(13) . . ?
C37 C36 H36 120.0 . . ?
C32 C37 H37 120.3 . . ?
C36 C37 C32 119.38(12) . . ?
C36 C37 H37 120.3 . . ?
C39 C38 B1 122.01(12) . . ?
C43 C38 C39 115.07(13) . . ?
C43 C38 B1 122.43(12) . . ?
C38 C39 H39 118.7 . . ?
C40 C39 C38 122.61(14) . . ?
C40 C39 H39 118.7 . . ?
C39 C40 H40 119.8 . . ?
C41 C40 C39 120.30(16) . . ?
C41 C40 H40 119.8 . . ?
C40 C41 H41 120.5 . . ?
C42 C41 C40 119.03(14) . . ?
C42 C41 H41 120.5 . . ?
C41 C42 H42 119.9 . . ?
C41 C42 C43 120.20(15) . . ?
C43 C42 H42 119.9 . . ?
C38 C43 H43 118.6 . . ?
C42 C43 C38 122.79(15) . . ?
C42 C43 H43 118.6 . . ?
C45 C44 B1 124.14(14) . . ?
C49 C44 C45 114.77(15) . . ?
C49 C44 B1 120.92(13) . . ?
C44 C45 H45 118.8 . . ?
C46 C45 C44 122.31(18) . . ?
C46 C45 H45 118.8 . . ?
C45 C46 H46 119.7 . . ?
C47 C46 C45 120.57(18) . . ?
C47 C46 H46 119.7 . . ?
C46 C47 H47 120.6 . . ?
C48 C47 C46 118.89(18) . . ?
C48 C47 H47 120.6 . . ?
C47 C48 H48 119.9 . . ?
C47 C48 C49 120.2(2) . . ?
C49 C48 H48 119.9 . . ?
C44 C49 H49 118.4 . . ?
C48 C49 C44 123.26(18) . . ?
C48 C49 H49 118.4 . . ?
C51 C50 C55 114.77(12) . . ?
C51 C50 B1 123.27(11) . . ?
C55 C50 B1 121.67(12) . . ?
C50 C51 H51 118.6 . . ?
C52 C51 C50 122.86(13) . . ?
C52 C51 H51 118.6 . . ?
C51 C52 H52 119.7 . . ?
C53 C52 C51 120.51(14) . . ?
C53 C52 H52 119.7 . . ?
C52 C53 H53 120.7 . . ?
C54 C53 C52 118.60(14) . . ?
C54 C53 H53 120.7 . . ?
C53 C54 H54 119.8 . . ?
C53 C54 C55 120.41(13) . . ?
C55 C54 H54 119.8 . . ?
C50 C55 H55 118.6 . . ?
C54 C55 C50 122.84(13) . . ?
C54 C55 H55 118.6 . . ?
C57 C56 B1 120.92(12) . . ?
C61 C56 C57 114.41(13) . . ?
C61 C56 B1 124.44(12) . . ?
C56 C57 H57 118.5 . . ?
C58 C57 C56 123.08(15) . . ?
C58 C57 H57 118.5 . . ?
C57 C58 H58 119.7 . . ?
C59 C58 C57 120.61(16) . . ?
C59 C58 H58 119.7 . . ?
C58 C59 H59 120.7 . . ?
C58 C59 C60 118.57(16) . . ?
C60 C59 H59 120.7 . . ?
C59 C60 H60 119.8 . . ?
C59 C60 C61 120.41(15) . . ?
C61 C60 H60 119.8 . . ?
C56 C61 H61 118.6 . . ?
C60 C61 C56 122.88(14) . . ?
C60 C61 H61 118.6 . . ?
C38 B1 C44 111.58(11) . . ?
C50 B1 C38 112.60(11) . . ?
C50 B1 C44 104.06(11) . . ?
C50 B1 C56 113.46(10) . . ?
C56 B1 C38 103.03(11) . . ?
C56 B1 C44 112.38(11) . . ?

loop_
_geom_bond_atom_site_label_1
_geom_bond_atom_site_label_2
_geom_bond_distance
_geom_bond_site_symmetry_2
_geom_bond_publ_flag
Fe1 N1 1.9972(10) . ?
Fe1 N1 1.9971(10) 2_655 ?
Fe1 N2 2.0118(12) 2_655 ?
Fe1 N2 2.0118(12) . ?
Fe1 N3 1.9958(10) 2_655 ?
Fe1 N3 1.9958(10) . ?
N1 C1 1.2913(16) . ?
N1 C13 1.4425(14) . ?
N2 C2 1.2943(15) . ?
N2 C19 1.4415(14) . ?
N3 C25 1.2926(15) . ?
N3 C32 1.4378(13) . ?
C1 C2 1.4822(16) . ?
C1 C11 1.4598(16) . ?
C2 C3 1.4691(17) . ?
C3 C4 1.3793(18) . ?
C3 C12 1.4188(17) . ?
C4 H4 0.9400 . ?
C4 C5 1.412(2) . ?
C5 H5 0.9400 . ?
C5 C6 1.370(2) . ?
C6 H6 0.9400 . ?
C6 C7 1.414(2) . ?
C7 C8 1.416(2) . ?
C7 C12 1.4021(18) . ?
C8 H8 0.9400 . ?
C8 C9 1.377(2) . ?
C9 H9 0.9400 . ?
C9 C10 1.408(2) . ?
C10 H10 0.9400 . ?
C10 C11 1.3808(17) . ?
C11 C12 1.4157(18) . ?
C13 C14 1.3757(19) . ?
C13 C18 1.3821(19) . ?
C14 H14 0.9400 . ?
C14 C15 1.393(2) . ?
C15 H15 0.9400 . ?
C15 C16 1.359(3) . ?
C16 H16 0.9400 . ?
C16 C17 1.373(3) . ?
C17 H17 0.9400 . ?
C17 C18 1.388(2) . ?
C18 H18 0.9400 . ?
C19 C20 1.3857(18) . ?
C19 C24 1.3867(17) . ?
C20 H20 0.9400 . ?
C20 C21 1.3845(18) . ?
C21 H21 0.9400 . ?
C21 C22 1.381(2) . ?
C22 H22 0.9400 . ?
C22 C23 1.371(2) . ?
C23 H23 0.9400 . ?
C23 C24 1.3904(19) . ?
C24 H24 0.9400 . ?
C25 C25 1.477(2) 2_655 ?
C25 C26 1.4626(16) . ?
C26 C27 1.3803(17) . ?
C26 C31 1.4158(16) . ?
C27 H27 0.9400 . ?
C27 C28 1.409(2) . ?
C28 H28 0.9400 . ?
C28 C29 1.372(2) . ?
C29 H29 0.9400 . ?
C29 C30 1.4115(19) . ?
C30 C31 1.404(3) . ?
C32 C33 1.3899(16) . ?
C32 C37 1.3860(18) . ?
C33 H33 0.9400 . ?
C33 C34 1.3865(17) . ?
C34 H34 0.9400 . ?
C34 C35 1.381(2) . ?
C35 H35 0.9400 . ?
C35 C36 1.378(2) . ?
C36 H36 0.9400 . ?
C36 C37 1.3860(18) . ?
C37 H37 0.9400 . ?
C38 C39 1.398(2) . ?
C38 C43 1.3971(19) . ?
C38 B1 1.6439(19) . ?
C39 H39 0.9400 . ?
C39 C40 1.389(2) . ?
C40 H40 0.9400 . ?
C40 C41 1.376(2) . ?
C41 H41 0.9400 . ?
C41 C42 1.374(3) . ?
C42 H42 0.9400 . ?
C42 C43 1.389(2) . ?
C43 H43 0.9400 . ?
C44 C45 1.396(2) . ?
C44 C49 1.391(2) . ?
C44 B1 1.645(2) . ?
C45 H45 0.9400 . ?
C45 C46 1.389(3) . ?
C46 H46 0.9400 . ?
C46 C47 1.373(3) . ?
C47 H47 0.9400 . ?
C47 C48 1.363(3) . ?
C48 H48 0.9400 . ?
C48 C49 1.385(2) . ?
C49 H49 0.9400 . ?
C50 C51 1.3953(19) . ?
C50 C55 1.4041(18) . ?
C50 B1 1.641(2) . ?
C51 H51 0.9400 . ?
C51 C52 1.384(2) . ?
C52 H52 0.9400 . ?
C52 C53 1.379(2) . ?
C53 H53 0.9400 . ?
C53 C54 1.376(2) . ?
C54 H54 0.9400 . ?
C54 C55 1.383(2) . ?
C55 H55 0.9400 . ?
C56 C57 1.401(2) . ?
C56 C61 1.3936(19) . ?
C56 B1 1.642(2) . ?
C57 H57 0.9400 . ?
C57 C58 1.376(2) . ?
C58 H58 0.9400 . ?
C58 C59 1.369(3) . ?
C59 H59 0.9400 . ?
C59 C60 1.375(2) . ?
C60 H60 0.9400 . ?
C60 C61 1.386(2) . ?
C61 H61 0.9400 . ?

loop_
_geom_torsion_atom_site_label_1
_geom_torsion_atom_site_label_2
_geom_torsion_atom_site_label_3
_geom_torsion_atom_site_label_4
_geom_torsion
_geom_torsion_site_symmetry_1
_geom_torsion_site_symmetry_2
_geom_torsion_site_symmetry_3
_geom_torsion_site_symmetry_4
_geom_torsion_publ_flag
Fe1 N1 C1 C2 -1.33(13) . . . . ?
Fe1 N1 C1 C11 179.79(11) . . . . ?
Fe1 N1 C13 C14 -84.79(14) . . . . ?
Fe1 N1 C13 C18 98.77(14) . . . . ?
Fe1 N2 C2 C1 6.29(12) . . . . ?
Fe1 N2 C2 C3 -177.51(12) . . . . ?
Fe1 N2 C19 C20 -71.46(14) . . . . ?
Fe1 N2 C19 C24 108.77(12) . . . . ?
Fe1 N3 C25 C25 -2.56(15) . . . 2_655 ?
Fe1 N3 C25 C26 176.99(12) . . . . ?
Fe1 N3 C32 C33 110.08(11) . . . . ?
Fe1 N3 C32 C37 -72.04(14) . . . . ?
N1 C1 C2 N2 -3.41(15) . . . . ?
N1 C1 C2 C3 179.28(10) . . . . ?
N1 C1 C11 C10 1.2(3) . . . . ?
N1 C1 C11 C12 179.50(13) . . . . ?
N1 C13 C14 C15 -175.29(14) . . . . ?
N1 C13 C18 C17 176.03(13) . . . . ?
N2 C2 C3 C4 4.7(3) . . . . ?
N2 C2 C3 C12 -174.52(13) . . . . ?
N2 C19 C20 C21 -179.57(12) . . . . ?
N2 C19 C24 C23 179.02(12) . . . . ?
N3 C25 C26 C27 -4.2(3) . . . . ?
N3 C25 C26 C31 177.15(12) . . . . ?
N3 C32 C33 C34 177.51(12) . . . . ?
N3 C32 C37 C36 -178.00(12) . . . . ?
C1 N1 C13 C14 92.59(14) . . . . ?
C1 N1 C13 C18 -83.86(15) . . . . ?
C1 C2 C3 C4 -178.85(14) . . . . ?
C1 C2 C3 C12 1.88(13) . . . . ?
C1 C11 C12 C3 0.69(14) . . . . ?
C1 C11 C12 C7 -178.75(11) . . . . ?
C2 N2 C19 C20 112.05(13) . . . . ?
C2 N2 C19 C24 -67.71(15) . . . . ?
C2 C1 C11 C10 -177.73(14) . . . . ?
C2 C1 C11 C12 0.56(12) . . . . ?
C2 C3 C4 C5 -178.59(14) . . . . ?
C2 C3 C12 C7 177.79(11) . . . . ?
C2 C3 C12 C11 -1.65(14) . . . . ?
C3 C4 C5 C6 0.7(2) . . . . ?
C4 C3 C12 C7 -1.62(19) . . . . ?
C4 C3 C12 C11 178.94(12) . . . . ?
C4 C5 C6 C7 -1.1(2) . . . . ?
C5 C6 C7 C8 179.49(14) . . . . ?
C5 C6 C7 C12 0.1(2) . . . . ?
C6 C7 C8 C9 179.05(14) . . . . ?
C6 C7 C12 C3 1.26(19) . . . . ?
C6 C7 C12 C11 -179.35(12) . . . . ?
C7 C8 C9 C10 0.9(2) . . . . ?
C8 C7 C12 C3 -178.21(12) . . . . ?
C8 C7 C12 C11 1.19(19) . . . . ?
C8 C9 C10 C11 0.2(2) . . . . ?
C9 C10 C11 C1 177.51(13) . . . . ?
C9 C10 C11 C12 -0.60(19) . . . . ?
C10 C11 C12 C3 179.32(11) . . . . ?
C10 C11 C12 C7 -0.12(19) . . . . ?
C11 C1 C2 N2 175.76(10) . . . . ?
C11 C1 C2 C3 -1.55(13) . . . . ?
C12 C3 C4 C5 0.60(19) . . . . ?
C12 C7 C8 C9 -1.6(2) . . . . ?
C13 N1 C1 C2 -179.14(10) . . . . ?
C13 N1 C1 C11 1.98(19) . . . . ?
C13 C14 C15 C16 -0.5(3) . . . . ?
C14 C13 C18 C17 -0.4(2) . . . . ?
C14 C15 C16 C17 -0.9(3) . . . . ?
C15 C16 C17 C18 1.7(3) . . . . ?
C16 C17 C18 C13 -1.1(3) . . . . ?
C18 C13 C14 C15 1.1(2) . . . . ?
C19 N2 C2 C1 -176.75(9) . . . . ?
C19 N2 C2 C3 -0.5(2) . . . . ?
C19 C20 C21 C22 0.3(2) . . . . ?
C20 C19 C24 C23 -0.7(2) . . . . ?
C20 C21 C22 C23 -0.3(2) . . . . ?
C21 C22 C23 C24 -0.3(2) . . . . ?
C22 C23 C24 C19 0.8(2) . . . . ?
C24 C19 C20 C21 0.19(19) . . . . ?
C25 N3 C32 C33 -71.28(14) . . . . ?
C25 N3 C32 C37 106.61(13) . . . . ?
C25 C25 C26 C27 175.40(15) 2_655 . . . ?
C25 C25 C26 C31 -3.27(14) 2_655 . . . ?
C25 C26 C27 C28 -179.22(15) . . . . ?
C25 C26 C31 C26 1.27(6) . . . 2_655 ?
C25 C26 C31 C30 -178.73(6) . . . . ?
C26 C27 C28 C29 -0.9(3) . . . . ?
C27 C26 C31 C26 -177.67(14) . . . 2_655 ?
C27 C26 C31 C30 2.33(14) . . . . ?
C27 C28 C29 C30 0.9(3) . . . . ?
C28 C29 C30 C29 -179.3(2) . . . 2_655 ?
C28 C29 C30 C31 0.7(2) . . . . ?
C29 C30 C31 C26 177.74(11) 2_655 . . . ?
C29 C30 C31 C26 -2.26(11) 2_655 . . 2_655 ?
C29 C30 C31 C26 -2.26(11) . . . . ?
C29 C30 C31 C26 177.74(11) . . . 2_655 ?
C31 C26 C27 C28 -0.7(2) . . . . ?
C32 N3 C25 C25 178.59(11) . . . 2_655 ?
C32 N3 C25 C26 -1.9(2) . . . . ?
C32 C33 C34 C35 0.7(2) . . . . ?
C33 C32 C37 C36 -0.1(2) . . . . ?
C33 C34 C35 C36 -0.5(2) . . . . ?
C34 C35 C36 C37 0.0(2) . . . . ?
C35 C36 C37 C32 0.3(2) . . . . ?
C37 C32 C33 C34 -0.3(2) . . . . ?
C38 C39 C40 C41 0.7(2) . . . . ?
C39 C38 C43 C42 0.4(2) . . . . ?
C39 C38 B1 C44 -157.00(13) . . . . ?
C39 C38 B1 C50 -40.40(18) . . . . ?
C39 C38 B1 C56 82.22(15) . . . . ?
C39 C40 C41 C42 -0.1(2) . . . . ?
C40 C41 C42 C43 -0.4(2) . . . . ?
C41 C42 C43 C38 0.2(2) . . . . ?
C43 C38 C39 C40 -0.8(2) . . . . ?
C43 C38 B1 C44 31.48(18) . . . . ?
C43 C38 B1 C50 148.08(13) . . . . ?
C43 C38 B1 C56 -89.30(15) . . . . ?
C44 C45 C46 C47 0.3(3) . . . . ?
C45 C44 C49 C48 2.5(3) . . . . ?
C45 C44 B1 C38 -138.49(14) . . . . ?
C45 C44 B1 C50 99.83(16) . . . . ?
C45 C44 B1 C56 -23.33(18) . . . . ?
C45 C46 C47 C48 1.2(3) . . . . ?
C46 C47 C48 C49 -0.8(3) . . . . ?
C47 C48 C49 C44 -1.1(3) . . . . ?
C49 C44 C45 C46 -2.1(2) . . . . ?
C49 C44 B1 C38 46.52(18) . . . . ?
C49 C44 B1 C50 -75.16(16) . . . . ?
C49 C44 B1 C56 161.68(13) . . . . ?
C50 C51 C52 C53 0.1(2) . . . . ?
C51 C50 C55 C54 -0.2(2) . . . . ?
C51 C50 B1 C38 -30.36(18) . . . . ?
C51 C50 B1 C44 90.64(15) . . . . ?
C51 C50 B1 C56 -146.91(13) . . . . ?
C51 C52 C53 C54 0.1(2) . . . . ?
C52 C53 C54 C55 -0.3(2) . . . . ?
C53 C54 C55 C50 0.4(2) . . . . ?
C55 C50 C51 C52 -0.1(2) . . . . ?
C55 C50 B1 C38 156.20(12) . . . . ?
C55 C50 B1 C44 -82.80(15) . . . . ?
C55 C50 B1 C56 39.65(17) . . . . ?
C56 C57 C58 C59 -0.1(3) . . . . ?
C57 C56 C61 C60 2.0(2) . . . . ?
C57 C56 B1 C38 76.61(16) . . . . ?
C57 C56 B1 C44 -43.63(17) . . . . ?
C57 C56 B1 C50 -161.35(13) . . . . ?
C57 C58 C59 C60 1.2(3) . . . . ?
C58 C59 C60 C61 -0.6(3) . . . . ?
C59 C60 C61 C56 -1.1(2) . . . . ?
C61 C56 C57 C58 -1.4(2) . . . . ?
C61 C56 B1 C38 -97.43(14) . . . . ?
C61 C56 B1 C44 142.34(13) . . . . ?
C61 C56 B1 C50 24.61(18) . . . . ?
B1 C38 C39 C40 -172.93(14) . . . . ?
B1 C38 C43 C42 172.45(14) . . . . ?
B1 C44 C45 C46 -177.34(15) . . . . ?
B1 C44 C49 C48 177.90(17) . . . . ?
B1 C50 C51 C52 -173.92(13) . . . . ?
B1 C50 C55 C54 173.75(13) . . . . ?
B1 C56 C57 C58 -176.03(15) . . . . ?
B1 C56 C61 C60 176.40(13) . . . . ?

loop_
_smtbx_masks_void_nr
_smtbx_masks_void_average_x
_smtbx_masks_void_average_y
_smtbx_masks_void_average_z
_smtbx_masks_void_volume
_smtbx_masks_void_count_electrons
_smtbx_masks_void_content
1 0.250 0.250 0.000 533.1 127.5 '2 C6H14O'
2 0.250 0.750 0.500 533.1 127.5 '2 C6H14O'
3 0.750 0.250 0.500 533.1 127.5 '2 C6H14O'
4 0.750 0.750 0.000 533.1 127.5 '2 C6H14O'
